data_2103666
loop_
_publ_author_name
'Rychlewska, Urszula'
'War\.zajtis, Beata'

_publ_section_title
;
 Interplay between dipolar, stacking and hydrogen-bond interactions in
 the crystal structures of unsymmetrically substituted esters, amides
 and nitriles of
 (<i>R</i>,<i>R</i>)-<i>O</i>,<i>O</i>'-dibenzoyltartaric acid
;
_journal_issue 3
_journal_name_full 'Acta Crystallographica Section B'
_journal_page_first 415
_journal_page_last 427
_journal_paper_doi 10.1107/S010876810100430X
_journal_volume 57
_journal_year 2001
_chemical_formula_moiety '(C18 H15 N1 O7), 0.15(H2O)'
_chemical_formula_sum 'C18 H15.3 N O7.15'
_chemical_formula_weight 360.01
_chemical_name_systematic
;
(R,R)-(-)-O,O'-Dibenzoyltartaric acid monoamide
;
_space_group_IT_number 4
_symmetry_cell_setting monoclinic
_symmetry_space_group_name_Hall 'P 2yb'
_symmetry_space_group_name_H-M 'P 1 21 1'
_audit_creation_method SHELXL-97
_cell_angle_alpha 90.00
_cell_angle_beta 97.770(4)
_cell_angle_gamma 90.00
_cell_formula_units_Z 4
_cell_length_a 7.3930(4)
_cell_length_b 19.9500(10)
_cell_length_c 12.1630(6)
_cell_measurement_temperature 120(2)
_cell_volume 1777.45(16)
_computing_cell_refinement 'Kuma KM4CCD software'
_computing_data_collection 'Kuma KM4CCD software (Kuma Diffraction, 1999)'
_computing_data_reduction 'Kuma KM4CCD software'
_computing_molecular_graphics 'Simens Analytical X-Ray Instruments (1989)'
_computing_publication_material 'SHELXL-97 (Sheldrick, 1997)'
_computing_structure_refinement 'SHELXL-97 (Sheldrick, 1997)'
_computing_structure_solution 'SHELXS-86 (Sheldrick, 1990)'
_diffrn_ambient_temperature 120(2)
_diffrn_measured_fraction_theta_full .987
_diffrn_measured_fraction_theta_max .987
_diffrn_measurement_device_type 'Kuma KM4CCD \k-geometry diffractometer'
_diffrn_measurement_method '\w scans'
_diffrn_radiation_monochromator graphite
_diffrn_radiation_source 'fine-focus sealed tube'
_diffrn_radiation_type MoK\a
_diffrn_radiation_wavelength .71073
_diffrn_reflns_av_R_equivalents .0472
_diffrn_reflns_av_sigmaI/netI .0863
_diffrn_reflns_limit_h_max 6
_diffrn_reflns_limit_h_min -9
_diffrn_reflns_limit_k_max 25
_diffrn_reflns_limit_k_min -22
_diffrn_reflns_limit_l_max 15
_diffrn_reflns_limit_l_min -14
_diffrn_reflns_number 11340
_diffrn_reflns_theta_full 27.48
_diffrn_reflns_theta_max 27.48
_diffrn_reflns_theta_min 4.08
_exptl_absorpt_coefficient_mu .105
_exptl_absorpt_correction_type none
_exptl_crystal_colour colourless
_exptl_crystal_density_diffrn 1.345
_exptl_crystal_density_method 'not measured'
_exptl_crystal_description prism
_exptl_crystal_F_000 750
_exptl_crystal_size_max .25
_exptl_crystal_size_mid .20
_exptl_crystal_size_min .20
_refine_diff_density_max .151
_refine_diff_density_min -.158
_refine_ls_abs_structure_details 'Flack H D (1983), Acta Cryst. A39, 876-881'
_refine_ls_extinction_method none
_refine_ls_goodness_of_fit_ref .842
_refine_ls_hydrogen_treatment mixed
_refine_ls_matrix_type full
_refine_ls_number_parameters 489
_refine_ls_number_reflns 4144
_refine_ls_number_restraints 13
_refine_ls_restrained_S_all .846
_refine_ls_R_factor_all .0805
_refine_ls_R_factor_gt .0381
_refine_ls_shift/su_max .000
_refine_ls_shift/su_mean .000
_refine_ls_structure_factor_coef Fsqd
_refine_ls_weighting_details 'w=1/[\s^2^(Fo^2^)+(0.0337P)^2^+0.0000P] where P=(Fo^2^+2Fc^2^)/3'
_refine_ls_weighting_scheme calc
_refine_ls_wR_factor_ref .0720
_reflns_number_gt 2463
_reflns_number_total 4144
_reflns_threshold_expression >2sigma(I)
_cod_data_source_file na0118.cif
_cod_data_source_block boh1
_cod_depositor_comments
;
The following automatic conversions were performed:

'_refine_ls_weighting_scheme' value 'calc
w=1/[\s^2^(Fo^2^)+(0.0337P)^2^+0.0000P] where P=(Fo^2^+2Fc^2^)/3' was
changed to 'calc'. New tag '_refine_ls_weighting_details' was
created. The value of the new tag was set to
'w=1/[\s^2^(Fo^2^)+(0.0337P)^2^+0.0000P] where P=(Fo^2^+2Fc^2^)/3'.

Automatic conversion script
Id: cif_fix_values 3143 2015-03-26 13:38:13Z robertas 
;
_cod_original_sg_symbol_H-M 'P 21'
_cod_original_formula_sum 'C18 H15.30 N O7.15'
_cod_database_code 2103666
_cod_database_fobs_code 2103666

loop_
_symmetry_equiv_pos_as_xyz
'x, y, z'
'-x, y+1/2, -z'

loop_
_atom_site_label
_atom_site_fract_x
_atom_site_fract_y
_atom_site_fract_z
_atom_site_U_iso_or_equiv
_atom_site_adp_type
_atom_site_calc_flag
_atom_site_refinement_flags
_atom_site_occupancy
_atom_site_type_symbol
C1 .4587(4) .49114(15) .4556(3) .0302(7) Uani d . 1 C
C2 .6632(4) .50111(15) .4608(2) .0275(7) Uani d . 1 C
H2 .7030 .5360 .5130 .033 Uiso d R 1 H
C3 .7652(4) .43642(14) .4948(2) .0272(7) Uani d . 1 C
H3 .7584 .4273 .5718 .033 Uiso d R 1 H
C4 .9638(4) .44468(15) .4781(2) .0272(7) Uani d . 1 C
C20 .6433(4) .58012(15) .3175(2) .0305(7) Uani d . 1 C
C21 .7085(4) .60169(17) .2144(2) .0335(7) Uani d . 1 C
C22 .6695(4) .66748(18) .1797(3) .0389(8) Uani d . 1 C
H22 .5947 .6954 .2195 .047 Uiso d R 1 H
C23 .7407(5) .69266(19) .0877(3) .0503(10) Uani d . 1 C
H23 .7161 .7381 .0641 .060 Uiso d R 1 H
C24 .8472(5) .6520(2) .0302(3) .0509(10) Uani d . 1 C
H24 .8979 .6690 -.0330 .061 Uiso d R 1 H
C25 .8825(5) .5861(2) .0628(3) .0528(10) Uani d . 1 C
H25 .9551 .5578 .0220 .063 Uiso d R 1 H
C26 .8125(4) .56069(17) .1552(3) .0408(8) Uani d . 1 C
H26 .8372 .5152 .1786 .049 Uiso d R 1 H
C30 .5861(3) .33600(14) .4786(2) .0255(6) Uani d . 1 C
C31 .5094(3) .28404(14) .3997(2) .0245(6) Uani d . 1 C
C32 .5026(4) .21836(15) .4367(3) .0322(7) Uani d . 1 C
H32 .5439 .2078 .5131 .039 Uiso d R 1 H
C33 .4358(4) .16848(16) .3648(3) .0365(8) Uani d . 1 C
H33 .4373 .1227 .3898 .044 Uiso d R 1 H
C34 .3690(4) .18388(16) .2552(3) .0361(8) Uani d . 1 C
H34 .3188 .1492 .2054 .043 Uiso d R 1 H
C35 .3714(4) .24930(16) .2192(3) .0356(8) Uani d . 1 C
H35 .3242 .2600 .1437 .043 Uiso d R 1 H
C36 .4451(4) .29985(15) .2893(2) .0308(7) Uani d . 1 C
H36 .4500 .3452 .2631 .037 Uiso d R 1 H
O1 .3641(3) .47297(11) .37253(17) .0404(6) Uani d . 1 O
O2 .7092(2) .51889(9) .35325(15) .0291(5) Uani d . 1 O
O3 .6861(2) .38145(10) .42845(14) .0280(5) Uani d . 1 O
O4 1.0549(2) .48690(10) .53853(16) .0327(5) Uani d . 1 O
O10 .4031(3) .50124(10) .55265(16) .0329(5) Uani d . 1 O
H10 .285(5) .4947(19) .550(3) .066(12) Uiso d . 1 H
O20 .5478(3) .61289(10) .37096(16) .0393(5) Uani d . 1 O
O30 .5663(3) .33970(10) .57551(16) .0347(5) Uani d . 1 O
N4 1.0266(3) .40846(12) .40109(19) .0312(6) Uani d . 1 N
H41 1.1434 .4126 .3884 .037 Uiso d R 1 H
H42 .9519 .3790 .3613 .037 Uiso d R 1 H
C1' 1.0331(8) .3726(3) 1.0028(4) .0361(14) Uani d PD .70 C
C1A .9993(15) .3794(6) 1.0410(9) .022(3) Uiso d PD .30 C
C2' .8161(4) .37228(16) 1.0079(3) .0461(9) Uani d D 1 C
H2' .7813 .4045 1.0600 .055 Uiso d R 1 H
C3' .7230(4) .38591(16) .8905(2) .0382(8) Uani d . 1 C
H3' .7747 .4260 .8637 .046 Uiso d R 1 H
C4' .5171(4) .39527(15) .8856(3) .0365(8) Uani d . 1 C
C20' .8211(4) .28412(17) 1.1394(3) .0375(8) Uani d . 1 C
C21' .7962(4) .21125(16) 1.1512(3) .0338(7) Uani d . 1 C
C22' .8688(4) .18095(19) 1.2506(3) .0431(8) Uani d . 1 C
H22' .9281 .2078 1.3105 .052 Uiso d R 1 H
C23' .8527(5) .1125(2) 1.2624(3) .0517(10) Uani d . 1 C
H23' .9089 .0913 1.3294 .062 Uiso d R 1 H
C24' .7659(5) .07369(19) 1.1777(3) .0506(9) Uani d . 1 C
H24' .7529 .0262 1.1874 .061 Uiso d R 1 H
C25' .6907(5) .10348(18) 1.0793(3) .0466(9) Uani d . 1 C
H25' .6285 .0768 1.0200 .056 Uiso d R 1 H
C26' .7068(4) .17220(17) 1.0653(3) .0406(8) Uani d . 1 C
H26' .6565 .1925 .9962 .049 Uiso d R 1 H
C30' .9030(5) .33526(18) .7610(3) .0429(8) Uani d . 1 C
C31' .9292(4) .27327(17) .6987(3) .0375(8) Uani d . 1 C
C32' 1.0420(4) .2766(2) .6149(3) .0518(10) Uani d . 1 C
H32' 1.1031 .3178 .6021 .062 Uiso d R 1 H
C33' 1.0675(5) .2202(3) .5525(3) .0638(12) Uani d . 1 C
H33' 1.1418 .2221 .4935 .077 Uiso d R 1 H
C34' .9836(5) .1608(3) .5740(3) .0641(12) Uani d . 1 C
H34' 1.0005 .1217 .5304 .077 Uiso d R 1 H
C35' .8740(5) .1570(2) .6572(3) .0529(10) Uani d . 1 C
H35' .8175 .1154 .6732 .063 Uiso d R 1 H
C36' .8450(4) .21371(18) .7195(3) .0411(8) Uani d . 1 C
H36' .7678 .2118 .7770 .049 Uiso d R 1 H
O1' 1.1181(6) .3216(2) 1.0027(4) .0415(11) Uani d PD .70 O
O1A 1.1081(16) .3359(6) 1.0380(8) .035(3) Uiso d PD .30 O
O2' .7594(3) .30617(10) 1.03511(16) .0396(5) Uani d . 1 O
O3' .7583(3) .33099(10) .81953(15) .0345(5) Uani d . 1 O
O4' .4586(3) .42734(11) .96017(18) .0522(7) Uani d . 1 O
O10' 1.1010(4) .43427(13) 1.0009(3) .0363(7) Uani d PD .70 O
H10' 1.2422 .4320 1.0010 .044 Uiso d PR .70 H
O10A 1.0293(10) .4441(4) 1.0690(7) .0454(19) Uiso d PD .30 O
O20' .8904(3) .32229(11) 1.21112(17) .0467(6) Uani d . 1 O
O30' .9941(3) .38557(13) .7613(2) .0546(6) Uani d . 1 O
N4' .4144(3) .37091(13) .7977(2) .0407(7) Uani d . 1 N
H41' .2920 .3747 .7918 .049 Uiso d R 1 H
H42' .4662 .3505 .7436 .049 Uiso d R 1 H
O1W 1.3569(10) .4791(4) 1.1373(6) .049(2) Uiso d P .30 O

loop_
_atom_site_aniso_label
_atom_site_aniso_U_11
_atom_site_aniso_U_22
_atom_site_aniso_U_33
_atom_site_aniso_U_12
_atom_site_aniso_U_13
_atom_site_aniso_U_23
C1 .0278(17) .0284(17) .0353(18) -.0013(14) .0077(15) -.0064(15)
C2 .0246(16) .0333(18) .0257(16) -.0056(13) .0070(13) -.0056(14)
C3 .0265(16) .0296(17) .0257(16) -.0086(13) .0050(13) -.0068(13)
C4 .0256(16) .0268(16) .0291(17) -.0018(13) .0037(14) .0026(14)
C20 .0264(16) .0308(18) .0334(17) -.0029(14) .0009(14) -.0047(15)
C21 .0280(17) .042(2) .0293(16) -.0055(14) -.0013(14) -.0004(15)
C22 .0319(18) .047(2) .0358(18) -.0026(16) -.0041(15) .0027(17)
C23 .044(2) .054(2) .050(2) -.0078(17) -.0070(19) .0150(19)
C24 .041(2) .076(3) .034(2) -.009(2) -.0001(17) .014(2)
C25 .049(2) .071(3) .039(2) -.002(2) .0102(18) .003(2)
C26 .043(2) .043(2) .0371(19) -.0037(16) .0071(16) -.0012(16)
C30 .0189(15) .0288(17) .0287(17) .0031(13) .0032(12) .0035(14)
C31 .0200(15) .0259(17) .0282(17) -.0038(13) .0057(13) -.0001(14)
C32 .0311(17) .0341(18) .0312(17) -.0061(14) .0039(14) .0084(15)
C33 .0407(19) .0267(17) .042(2) -.0096(15) .0067(16) .0017(15)
C34 .0369(19) .0343(19) .0362(19) -.0064(15) .0015(15) -.0060(16)
C35 .043(2) .0336(18) .0269(17) -.0012(15) -.0065(14) .0007(15)
C36 .0384(18) .0232(16) .0304(17) -.0024(14) .0033(14) .0035(14)
O1 .0275(12) .0599(16) .0343(13) -.0125(11) .0056(10) -.0138(11)
O2 .0272(11) .0297(12) .0322(11) -.0012(9) .0111(9) -.0026(10)
O3 .0294(11) .0270(11) .0284(10) -.0082(9) .0070(9) -.0028(9)
O4 .0250(11) .0361(12) .0374(12) -.0041(10) .0056(9) -.0119(11)
O10 .0219(12) .0436(13) .0348(12) -.0020(10) .0100(10) -.0089(10)
O20 .0385(13) .0393(13) .0408(13) .0065(11) .0072(11) -.0038(11)
O30 .0361(12) .0415(13) .0266(12) -.0063(10) .0045(9) .0027(10)
N4 .0266(14) .0343(15) .0345(14) -.0038(11) .0108(11) -.0105(12)
C1' .057(4) .036(4) .014(3) .006(3) .000(3) -.011(3)
C2' .063(2) .0244(19) .044(2) .0038(16) -.0171(18) -.0033(16)
C3' .049(2) .0286(17) .0350(18) .0032(16) -.0028(15) -.0016(16)
C4' .048(2) .0284(19) .0316(17) .0041(16) -.0007(16) .0037(15)
C20' .043(2) .044(2) .0242(18) .0104(17) .0002(14) -.0044(16)
C21' .0355(18) .039(2) .0269(17) .0033(15) .0026(14) -.0010(15)
C22' .041(2) .057(2) .0304(18) .0009(17) .0034(15) .0048(17)
C23' .049(2) .058(3) .046(2) -.0008(19) .0009(19) .014(2)
C24' .055(2) .042(2) .056(2) -.0044(18) .016(2) .003(2)
C25' .056(2) .044(2) .042(2) -.0082(18) .0127(18) -.0113(18)
C26' .043(2) .048(2) .0304(18) .0043(17) .0033(15) -.0053(17)
C30' .037(2) .043(2) .047(2) .0029(18) -.0002(16) .0196(18)
C31' .0313(18) .049(2) .0309(18) .0099(16) -.0012(15) .0055(16)
C32' .037(2) .078(3) .040(2) .0128(19) .0033(17) .022(2)
C33' .045(2) .111(4) .035(2) .037(3) .0008(18) -.002(3)
C34' .042(2) .098(4) .048(2) .032(2) -.0113(19) -.027(2)
C35' .034(2) .062(3) .057(2) .0150(17) -.0147(18) -.015(2)
C36' .0306(18) .050(2) .040(2) .0088(17) -.0044(15) -.0030(18)
O1' .057(3) .030(2) .037(3) .0063(19) .003(2) -.003(2)
O2' .0556(14) .0319(12) .0278(12) .0022(10) -.0067(10) -.0020(10)
O3' .0399(12) .0325(12) .0305(11) .0009(10) .0025(10) -.0021(10)
O4' .0687(17) .0465(16) .0404(14) .0185(13) .0033(12) -.0114(12)
O10' .0395(19) .0224(17) .046(2) -.0030(14) .0031(16) -.0046(15)
O20' .0607(15) .0470(14) .0289(12) .0059(12) -.0070(11) -.0160(11)
O30' .0489(15) .0425(14) .0721(17) -.0021(13) .0065(13) .0194(14)
N4' .0345(16) .0506(18) .0370(15) .0063(13) .0043(13) -.0042(14)

loop_
_atom_type_symbol
_atom_type_description
_atom_type_scat_dispersion_real
_atom_type_scat_dispersion_imag
_atom_type_scat_source
C C .0033 .0000 'International Tables Vol C Tables 4.2.6.8 and 6.1.1.4'
H H .0000 .0000 'International Tables Vol C Tables 4.2.6.8 and 6.1.1.4'
N N .0061 .0000 'International Tables Vol C Tables 4.2.6.8 and 6.1.1.4'
O O .0106 .0000 'International Tables Vol C Tables 4.2.6.8 and 6.1.1.4'

loop_
_geom_angle_atom_site_label_1
_geom_angle_atom_site_label_2
_geom_angle_atom_site_label_3
_geom_angle
O1 C1 O10 125.6(3)
O1 C1 C2 122.5(3)
O10 C1 C2 111.8(3)
O2 C2 C1 110.5(2)
O2 C2 C3 106.6(2)
C1 C2 C3 110.7(2)
O2 C2 H2 109.5
C1 C2 H2 109.7
C3 C2 H2 109.8
O3 C3 C4 109.6(2)
O3 C3 C2 110.2(2)
C4 C3 C2 108.9(2)
O3 C3 H3 109.4
C4 C3 H3 109.2
C2 C3 H3 109.6
O4 C4 N4 125.0(3)
O4 C4 C3 116.6(2)
N4 C4 C3 118.4(3)
O20 C20 O2 121.3(3)
O20 C20 C21 125.6(3)
O2 C20 C21 113.0(3)
C26 C21 C22 120.2(3)
C26 C21 C20 122.6(3)
C22 C21 C20 117.1(3)
C23 C22 C21 119.8(3)
C23 C22 H22 120.1
C21 C22 H22 120.1
C24 C23 C22 119.8(3)
C24 C23 H23 119.9
C22 C23 H23 120.3
C23 C24 C25 120.5(3)
C23 C24 H24 120.5
C25 C24 H24 118.9
C24 C25 C26 119.9(3)
C24 C25 H25 120.4
C26 C25 H25 119.7
C21 C26 C25 119.7(3)
C21 C26 H26 119.9
C25 C26 H26 120.4
O30 C30 O3 122.6(3)
O30 C30 C31 126.2(3)
O3 C30 C31 111.1(2)
C32 C31 C36 120.1(3)
C32 C31 C30 118.7(3)
C36 C31 C30 121.2(3)
C33 C32 C31 120.2(3)
C33 C32 H32 119.8
C31 C32 H32 120.0
C32 C33 C34 120.1(3)
C32 C33 H33 119.9
C34 C33 H33 120.0
C35 C34 C33 119.7(3)
C35 C34 H34 120.2
C33 C34 H34 120.1
C34 C35 C36 121.0(3)
C34 C35 H35 119.7
C36 C35 H35 119.3
C35 C36 C31 118.8(3)
C35 C36 H36 120.7
C31 C36 H36 120.5
C20 O2 C2 113.1(2)
C30 O3 C3 117.4(2)
C1 O10 H10 112(2)
C4 N4 H41 120.6
C4 N4 H42 119.4
H41 N4 H42 120.0
C1A C1' O1A 96.0(16)
C1A C1' O1' 119.1(16)
O1A C1' O1' 25.7(6)
C1A C1' O10' 90.2(15)
O1A C1' O10' 120.4(9)
O1' C1' O10' 126.0(5)
C1A C1' C2' 54.9(14)
O1A C1' C2' 119.1(9)
O1' C1' C2' 121.4(5)
O10' C1' C2' 112.6(4)
C1A C1' O10A 50.1(14)
O1A C1' O10A 118.8(8)
O1' C1' O10A 141.7(5)
O10' C1' O10A 40.1(3)
C2' C1' O10A 84.4(4)
C1' C1A O1A 55.4(13)
C1' C1A O10A 110.8(18)
O1A C1A O10A 128.3(11)
C1' C1A C2' 105.1(16)
O1A C1A C2' 124.3(11)
O10A C1A C2' 107.2(8)
C1' C1A O10' 66.5(14)
O1A C1A O10' 99.0(9)
O10A C1A O10' 44.4(5)
C2' C1A O10' 121.1(8)
C1' C1A O1' 42.1(12)
O1A C1A O1' 15.9(6)
O10A C1A O1' 134.8(9)
C2' C1A O1' 114.3(8)
O10' C1A O1' 96.9(6)
C1A C2' O2' 109.6(5)
C1A C2' C3' 124.1(5)
O2' C2' C3' 105.7(3)
C1A C2' C1' 20.0(4)
O2' C2' C1' 109.6(3)
C3' C2' C1' 106.7(3)
C1A C2' H2' 94.6
O2' C2' H2' 110.5
C3' C2' H2' 111.8
C1' C2' H2' 112.2
O3' C3' C2' 109.3(2)
O3' C3' C4' 109.3(2)
C2' C3' C4' 112.3(3)
O3' C3' H3' 108.5
C2' C3' H3' 108.4
C4' C3' H3' 108.9
O4' C4' N4' 124.5(3)
O4' C4' C3' 118.7(3)
N4' C4' C3' 116.7(3)
O20' C20' O2' 121.4(3)
O20' C20' C21' 126.4(3)
O2' C20' C21' 112.2(3)
C22' C21' C26' 119.7(3)
C22' C21' C20' 118.3(3)
C26' C21' C20' 122.0(3)
C23' C22' C21' 119.4(3)
C23' C22' H22' 120.7
C21' C22' H22' 119.9
C24' C23' C22' 121.2(3)
C24' C23' H23' 119.5
C22' C23' H23' 119.3
C23' C24' C25' 119.9(3)
C23' C24' H24' 120.5
C25' C24' H24' 119.6
C24' C25' C26' 119.9(3)
C24' C25' H25' 120.5
C26' C25' H25' 119.6
C25' C26' C21' 119.9(3)
C25' C26' H26' 119.6
C21' C26' H26' 120.4
O30' C30' O3' 121.7(3)
O30' C30' C31' 125.8(3)
O3' C30' C31' 112.5(3)
C36' C31' C32' 120.1(3)
C36' C31' C30' 122.2(3)
C32' C31' C30' 117.7(3)
C33' C32' C31' 119.9(4)
C33' C32' H32' 120.4
C31' C32' H32' 119.7
C34' C33' C32' 119.7(4)
C34' C33' H33' 119.5
C32' C33' H33' 120.7
C33' C34' C35' 120.7(4)
C33' C34' H34' 119.9
C35' C34' H34' 119.4
C34' C35' C36' 120.1(4)
C34' C35' H35' 120.7
C36' C35' H35' 119.2
C31' C36' C35' 119.5(3)
C31' C36' H36' 119.6
C35' C36' H36' 120.9
O1A O1' C1' 53.8(16)
O1A O1' C1A 38.0(17)
C1' O1' C1A 18.7(5)
O1' O1A C1' 100.5(19)
O1' O1A C1A 126(2)
C1' O1A C1A 28.7(6)
C20' O2' C2' 116.1(2)
C30' O3' C3' 118.9(2)
O10A O10' C1' 85.9(5)
O10A O10' C1A 62.6(5)
C1' O10' C1A 23.3(4)
O10A O10' H10' 127.7
C1' O10' H10' 109.8
C1A O10' H10' 122.0
O10' O10A C1A 73.0(7)
O10' O10A C1' 54.0(4)
C1A O10A C1' 19.1(5)
C4' N4' H41' 119.8
C4' N4' H42' 120.2
H41' N4' H42' 120.0

loop_
_geom_bond_atom_site_label_1
_geom_bond_atom_site_label_2
_geom_bond_distance
C1 O1 1.204(3)
C1 O10 1.317(3)
C1 C2 1.518(4)
C2 O2 1.440(3)
C2 C3 1.523(4)
C2 H2 .9614
C3 O3 1.438(3)
C3 C4 1.518(4)
C3 H3 .9614
C4 O4 1.253(3)
C4 N4 1.317(3)
C20 O20 1.213(3)
C20 O2 1.364(3)
C20 C21 1.467(4)
C21 C26 1.389(4)
C21 C22 1.397(5)
C22 C23 1.392(4)
C22 H22 .9614
C23 C24 1.384(5)
C23 H23 .9613
C24 C25 1.388(5)
C24 H24 .9613
C25 C26 1.395(4)
C25 H25 .9612
C26 H26 .9613
C30 O30 1.210(3)
C30 O3 1.365(3)
C30 C31 1.473(4)
C31 C32 1.389(4)
C31 C36 1.398(4)
C32 C33 1.372(4)
C32 H32 .9613
C33 C34 1.392(4)
C33 H33 .9613
C34 C35 1.377(4)
C34 H34 .9613
C35 C36 1.384(4)
C35 H35 .9613
C36 H36 .9613
O10 H10 .88(4)
N4 H41 .9011
N4 H42 .9012
C1' C1A .573(10)
C1' O1A .982(12)
C1' O1' 1.197(7)
C1' O10' 1.329(6)
C1' C2' 1.614(7)
C1' O10A 1.640(10)
C1A O1A 1.187(15)
C1A O10A 1.346(13)
C1A C2' 1.367(11)
C1A O10' 1.450(12)
C1A O1' 1.558(11)
C2' O2' 1.436(4)
C2' C3' 1.524(4)
C2' H2' .9612
C3' O3' 1.440(3)
C3' C4' 1.527(4)
C3' H3' .9614
C4' O4' 1.235(3)
C4' N4' 1.317(4)
C20' O20' 1.217(3)
C20' O2' 1.362(3)
C20' C21' 1.475(4)
C21' C22' 1.393(4)
C21' C26' 1.396(4)
C22' C23' 1.381(5)
C22' H22' .9613
C23' C24' 1.375(5)
C23' H23' .9613
C24' C25' 1.384(5)
C24' H24' .9613
C25' C26' 1.389(5)
C25' H25' .9614
C26' H26' .9613
C30' O30' 1.209(4)
C30' O3' 1.365(4)
C30' C31' 1.477(5)
C31' C36' 1.381(4)
C31' C32' 1.403(4)
C32' C33' 1.384(5)
C32' H32' .9613
C33' C34' 1.379(6)
C33' H33' .9613
C34' C35' 1.381(5)
C34' H34' .9614
C35' C36' 1.395(5)
C35' H35' .9613
C36' H36' .9612
O1' O1A .529(10)
O10' O10A 1.060(8)
O10' H10' 1.0451
N4' H41' .9011
N4' H42' .9013

loop_
_geom_torsion_atom_site_label_1
_geom_torsion_atom_site_label_2
_geom_torsion_atom_site_label_3
_geom_torsion_atom_site_label_4
_geom_torsion
O1 C1 C2 O2 28.5(4)
O10 C1 C2 O2 -154.9(2)
O1 C1 C2 C3 -89.5(3)
O10 C1 C2 C3 87.2(3)
O2 C2 C3 O3 -71.0(2)
C1 C2 C3 O3 49.3(3)
O2 C2 C3 C4 49.2(3)
C1 C2 C3 C4 169.5(2)
O3 C3 C4 O4 -173.7(2)
C2 C3 C4 O4 65.7(3)
O3 C3 C4 N4 7.4(3)
C2 C3 C4 N4 -113.1(3)
O20 C20 C21 C26 -177.7(3)
O2 C20 C21 C26 5.6(4)
O20 C20 C21 C22 5.4(4)
O2 C20 C21 C22 -171.2(3)
C26 C21 C22 C23 -2.3(4)
C20 C21 C22 C23 174.7(3)
C21 C22 C23 C24 1.1(5)
C22 C23 C24 C25 .5(5)
C23 C24 C25 C26 -.9(5)
C22 C21 C26 C25 1.9(5)
C20 C21 C26 C25 -174.8(3)
C24 C25 C26 C21 -.3(5)
O30 C30 C31 C32 -38.1(4)
O3 C30 C31 C32 141.9(2)
O30 C30 C31 C36 142.2(3)
O3 C30 C31 C36 -37.8(3)
C36 C31 C32 C33 1.2(4)
C30 C31 C32 C33 -178.5(3)
C31 C32 C33 C34 -2.1(4)
C32 C33 C34 C35 .4(4)
C33 C34 C35 C36 2.3(5)
C34 C35 C36 C31 -3.1(5)
C32 C31 C36 C35 1.4(4)
C30 C31 C36 C35 -178.9(3)
O20 C20 O2 C2 -3.7(4)
C21 C20 O2 C2 173.1(2)
C1 C2 O2 C20 66.4(3)
C3 C2 O2 C20 -173.1(2)
O30 C30 O3 C3 -1.8(4)
C31 C30 O3 C3 178.2(2)
C4 C3 O3 C30 133.0(2)
C2 C3 O3 C30 -107.3(2)
O1' C1' C1A O1A 11.9(10)
O10' C1' C1A O1A -120.6(10)
C2' C1' C1A O1A 121.6(11)
O10A C1' C1A O1A -122.9(12)
O1A C1' C1A O10A 122.9(12)
O1' C1' C1A O10A 134.8(10)
O10' C1' C1A O10A 2.3(12)
C2' C1' C1A O10A -115.5(17)
O1A C1' C1A C2' -121.6(11)
O1' C1' C1A C2' -109.7(11)
O10' C1' C1A C2' 117.8(9)
O10A C1' C1A C2' 115.5(17)
O1A C1' C1A O10' 120.6(10)
O1' C1' C1A O10' 132.5(12)
C2' C1' C1A O10' -117.8(9)
O10A C1' C1A O10' -2.3(12)
O1A C1' C1A O1' -11.9(10)
O10' C1' C1A O1' -132.5(12)
C2' C1' C1A O1' 109.7(11)
O10A C1' C1A O1' -134.8(10)
C1' C1A C2' O2' 93.6(17)
O1A C1A C2' O2' 35.5(13)
O10A C1A C2' O2' -148.5(6)
O10' C1A C2' O2' 165.0(7)
O1' C1A C2' O2' 49.7(8)
C1' C1A C2' C3' -32(2)
O1A C1A C2' C3' -90.5(12)
O10A C1A C2' C3' 85.5(8)
O10' C1A C2' C3' 38.9(11)
O1' C1A C2' C3' -76.3(9)
O1A C1A C2' C1' -58.1(16)
O10A C1A C2' C1' 118(2)
O10' C1A C2' C1' 71.4(16)
O1' C1A C2' C1' -43.9(13)
O1A C1' C2' C1A 75.8(19)
O1' C1' C2' C1A 105.5(19)
O10' C1' C2' C1A -73.3(17)
O10A C1' C2' C1A -44.1(17)
C1A C1' C2' O2' -93.6(18)
O1A C1' C2' O2' -17.8(9)
O1' C1' C2' O2' 11.9(6)
O10' C1' C2' O2' -166.9(3)
O10A C1' C2' O2' -137.7(4)
C1A C1' C2' C3' 152.4(17)
O1A C1' C2' C3' -131.9(8)
O1' C1' C2' C3' -102.1(5)
O10' C1' C2' C3' 79.0(4)
O10A C1' C2' C3' 108.2(4)
C1A C2' C3' O3' 76.5(7)
O2' C2' C3' O3' -51.3(3)
C1' C2' C3' O3' 65.4(3)
C1A C2' C3' C4' -162.1(6)
O2' C2' C3' C4' 70.2(3)
C1' C2' C3' C4' -173.2(3)
O3' C3' C4' O4' 161.6(2)
C2' C3' C4' O4' 40.1(4)
O3' C3' C4' N4' -21.7(4)
C2' C3' C4' N4' -143.2(3)
O20' C20' C21' C22' -4.8(5)
O2' C20' C21' C22' 174.1(3)
O20' C20' C21' C26' 176.8(3)
O2' C20' C21' C26' -4.3(4)
C26' C21' C22' C23' .6(5)
C20' C21' C22' C23' -177.9(3)
C21' C22' C23' C24' -.1(5)
C22' C23' C24' C25' -.9(5)
C23' C24' C25' C26' 1.5(5)
C24' C25' C26' C21' -1.1(5)
C22' C21' C26' C25' .0(5)
C20' C21' C26' C25' 178.4(3)
O30' C30' C31' C36' 166.6(3)
O3' C30' C31' C36' -14.5(4)
O30' C30' C31' C32' -14.4(5)
O3' C30' C31' C32' 164.6(3)
C36' C31' C32' C33' .5(5)
C30' C31' C32' C33' -178.5(3)
C31' C32' C33' C34' -.8(5)
C32' C33' C34' C35' .1(5)
C33' C34' C35' C36' .9(5)
C32' C31' C36' C35' .4(5)
C30' C31' C36' C35' 179.5(3)
C34' C35' C36' C31' -1.2(5)
C1A C1' O1' O1A -28(3)
O10' C1' O1' O1A 86(2)
C2' C1' O1' O1A -93(2)
O10A C1' O1' O1A 33(2)
O1A C1' O1' C1A 28(3)
O10' C1' O1' C1A 114(2)
C2' C1' O1' C1A -64.5(18)
O10A C1' O1' C1A 61.4(17)
C1' C1A O1' O1A 142(3)
O10A C1A O1' O1A 73(3)
C2' C1A O1' O1A -132(3)
O10' C1A O1' O1A 99(3)
O1A C1A O1' C1' -142(3)
O10A C1A O1' C1' -69.4(18)
C2' C1A O1' C1' 85.8(18)
O10' C1A O1' C1' -43.0(15)
C1A O1' O1A C1' -14.2(13)
C1' O1' O1A C1A 14.2(13)
C1A C1' O1A O1' 156(2)
O10' C1' O1A O1' -110.6(17)
C2' C1' O1A O1' 102.7(18)
O10A C1' O1A O1' -157.1(15)
O1' C1' O1A C1A -156(2)
O10' C1' O1A C1A 93.8(16)
C2' C1' O1A C1A -52.9(15)
O10A C1' O1A C1A 47.3(14)
C1' C1A O1A O1' -30(3)
O10A C1A O1A O1' -120(2)
C2' C1A O1A O1' 55(3)
O10' C1A O1A O1' -83(3)
O10A C1A O1A C1' -90.3(19)
C2' C1A O1A C1' 84.9(18)
O10' C1A O1A C1' -53.1(13)
O1' C1A O1A C1' 30(3)
O20' C20' O2' C2' 13.3(4)
C21' C20' O2' C2' -165.7(2)
C1A C2' O2' C20' 46.5(6)
C3' C2' O2' C20' -177.5(2)
C1' C2' O2' C20' 67.8(3)
O30' C30' O3' C3' -5.1(4)
C31' C30' O3' C3' 175.8(2)
C2' C3' O3' C30' -93.8(3)
C4' C3' O3' C30' 143.0(3)
C1A C1' O10' O10A -2.8(15)
O1A C1' O10' O10A -99.8(10)
O1' C1' O10' O10A -130.0(7)
C2' C1' O10' O10A 48.8(6)
O1A C1' O10' C1A -97.1(16)
O1' C1' O10' C1A -127.2(17)
C2' C1' O10' C1A 51.6(14)
O10A C1' O10' C1A 2.8(15)
C1' C1A O10' O10A 176.9(17)
O1A C1A O10' O10A -137.3(10)
C2' C1A O10' O10A 82.9(10)
O1' C1A O10' O10A -153.2(8)
O1A C1A O10' C1' 45.8(12)
O10A C1A O10' C1' -176.9(17)
C2' C1A O10' C1' -94.0(17)
O1' C1A O10' C1' 29.9(10)
C1' O10' O10A C1A 1.2(7)
C1A O10' O10A C1' -1.2(7)
C1' C1A O10A O10' -3.0(16)
O1A C1A O10A O10' 58.6(12)
C2' C1A O10A O10' -117.2(8)
O1' C1A O10A O10' 39.2(11)
O1A C1A O10A C1' 61.7(16)
C2' C1A O10A C1' -114(2)
O10' C1A O10A C1' 3.0(16)
O1' C1A O10A C1' 42.2(12)
C1A C1' O10A O10' 176.4(19)
O1A C1' O10A O10' 104.1(11)
O1' C1' O10A O10' 88.3(10)
C2' C1' O10A O10' -135.7(5)
O1A C1' O10A C1A -72.3(18)
O1' C1' O10A C1A -88.1(19)
O10' C1' O10A C1A -176.4(19)
C2' C1' O10A C1A 47.9(17)
H2 C2 O2 C20 -54.5
H3 C3 O3 C30 13.3
H2' C2' O2' C20' -56.4
H3' C3' O3' C30' 24.3
H2 C2 C4 O4 -6.5
H2 C2 C20 O20 -53.3
H3 C3 C1 O10 11.2
H3 C3 C30 O30 11.2
H2' C2' C4' O4' -11.0
H2' C2' C20' O20' -40.0
H3' C3' C1' O10' 18.6
H3' C3' C30' O30' 18.9
